data_2013530
loop_
_publ_author_name
'Rozek, Tomas'
'Bowie, John H.'
'Skelton, Brian W.'
'White, Allan H.'

_publ_section_title
;11-Hydroxy-3,3-dimethyl-7,12-dioxo-3,4,6,6a,7,12,12a,12b-octahydrobenz[<i>a</i>]anthracen-1-yl
 acetate
;
_journal_issue 8
_journal_name_full 'Acta Crystallographica Section C'
_journal_page_first o431
_journal_page_last o432
_journal_paper_doi 10.1107/S0108270103013374
_journal_volume 59
_journal_year 2003
_chemical_formula_iupac 'C22 H22 O5'
_chemical_formula_moiety 'C22 H22 O5'
_chemical_formula_sum 'C22 H22 O5'
_chemical_formula_weight 366.41
_space_group_IT_number 9
_symmetry_cell_setting monoclinic
_symmetry_space_group_name_Hall 'C -2yc'
_symmetry_space_group_name_H-M 'C 1 c 1'
_cell_angle_alpha 90.00000
_cell_angle_beta 99.792(2)
_cell_angle_gamma 90.00000
_cell_formula_units_Z 8
_cell_length_a 13.774(2)
_cell_length_b 11.233(2)
_cell_length_c 24.595(4)
_cell_measurement_reflns_used 6110
_cell_measurement_temperature 153(2)
_cell_measurement_theta_max 20.3
_cell_measurement_theta_min 2.4
_cell_volume 3750.0(11)
_computing_cell_refinement 'SAINT (Siemens, 1995)'
_computing_data_collection 'SMART (Siemens, 1995)'
_computing_data_reduction
;
   Xtal3.5 (Hall, King, and Stewart, 1995)
;
_computing_molecular_graphics Xtal3.5
_computing_publication_material 'BONDLA and CIFIO in Xtal3.5'
_computing_structure_refinement 'CRYLSQ in Xtal3.5'
_computing_structure_solution Xtal3.5
_diffrn_ambient_temperature 153(2)
_diffrn_measured_fraction_theta_full 1.00
_diffrn_measured_fraction_theta_max .96
_diffrn_measurement_device_type
;
Bruker SMART CCD diffractometer
;
_diffrn_measurement_method '\w scans'
_diffrn_radiation_monochromator graphite
_diffrn_radiation_source 'sealed tube'
_diffrn_radiation_type 'Mo K\a'
_diffrn_radiation_wavelength .71073
_diffrn_reflns_av_R_equivalents .044
_diffrn_reflns_av_sigmaI/netI .056
_diffrn_reflns_limit_h_max 18
_diffrn_reflns_limit_h_min -18
_diffrn_reflns_limit_k_max 15
_diffrn_reflns_limit_k_min -15
_diffrn_reflns_limit_l_max 32
_diffrn_reflns_limit_l_min -32
_diffrn_reflns_number 21857
_diffrn_reflns_theta_full 29
_diffrn_reflns_theta_max 29
_diffrn_reflns_theta_min 2.35
_diffrn_standards_decay_% 0
_diffrn_standards_interval_time 0
_diffrn_standards_number 0
_exptl_absorpt_coefficient_mu .092
_exptl_absorpt_correction_T_max .96
_exptl_absorpt_correction_T_min .87
_exptl_absorpt_correction_type multi-scan
_exptl_absorpt_process_details
;
  SADABS; Sheldrick, 1996
;
_exptl_crystal_colour colourless
_exptl_crystal_density_diffrn 1.298
_exptl_crystal_description fragment
_exptl_crystal_F_000 1552
_exptl_crystal_size_max .32
_exptl_crystal_size_mid .21
_exptl_crystal_size_min .17
_refine_diff_density_max .338
_refine_diff_density_min -.225
_refine_ls_extinction_method none
_refine_ls_goodness_of_fit_all 1.069
_refine_ls_goodness_of_fit_ref 1.113
_refine_ls_hydrogen_treatment refall
_refine_ls_matrix_type full
_refine_ls_number_constraints 0
_refine_ls_number_parameters 661
_refine_ls_number_reflns 4288
_refine_ls_number_restraints 0
_refine_ls_R_factor_all .053
_refine_ls_R_factor_gt .044
_refine_ls_shift/su_max .016
_refine_ls_shift/su_mean .001
_refine_ls_structure_factor_coef F
_refine_ls_weighting_details
;
  w=1/(\s^2^(F)) + .0005F^2^)
;
_refine_ls_weighting_scheme calc
_refine_ls_wR_factor_all .047
_refine_ls_wR_factor_ref .046
_reflns_number_gt 4288
_reflns_number_total 4771
_reflns_threshold_expression F>2\s(F)
_cod_data_source_file ta1412.cif
_cod_data_source_block I
_cod_original_sg_symbol_Hall c_-2yc
_cod_original_sg_symbol_H-M 'C c'
_cod_database_code 2013530

loop_
_symmetry_equiv_pos_as_xyz
+x,+y,+z
+x,-y,1/2+z
1/2+x,1/2+y,+z
1/2+x,1/2-y,1/2+z

loop_
_atom_site_label
_atom_site_fract_x
_atom_site_fract_y
_atom_site_fract_z
_atom_site_U_iso_or_equiv
_atom_site_adp_type
_atom_site_calc_flag
_atom_site_calc_attached_atom
_atom_site_occupancy
_atom_site_disorder_assembly
_atom_site_disorder_group
C11 .5000(2) .5573(3) .5000(2) .0258(13) Uani ? ? 1.00000 ? ?
O11 .4053(2) .57208(18) .51478(14) .0305(10) Uani ? ? 1.00000 ? ?
C113 .3281(3) .5156(3) .4840(2) .0360(15) Uani ? ? 1.00000 ? ?
O113 .3347(3) .4559(2) .44397(17) .0486(13) Uani ? ? 1.00000 ? ?
C114 .2349(3) .5388(4) .5055(2) .053(2) Uani ? ? 1.00000 ? ?
C12 .5688(3) .5035(3) .53523(17) .0287(14) Uani ? ? 1.00000 ? ?
C13 .6741(3) .4918(3) .52649(17) .0298(13) Uani ? ? 1.00000 ? ?
C131 .7357(3) .5866(4) .56077(19) .0399(18) Uani ? ? 1.00000 ? ?
C132 .7132(3) .3673(4) .5445(2) .0411(18) Uani ? ? 1.00000 ? ?
C14 .6780(3) .5066(3) .46449(17) .0300(14) Uani ? ? 1.00000 ? ?
C14a .6193(3) .6121(3) .43903(16) .0267(13) Uani ? ? 1.00000 ? ?
C15 .6563(3) .6956(3) .41007(17) .0314(14) Uani ? ? 1.00000 ? ?
C16 .5992(3) .7975(3) .38152(17) .0307(14) Uani ? ? 1.00000 ? ?
C16a .4875(3) .7856(3) .38058(16) .0270(13) Uani ? ? 1.00000 ? ?
C17 .4392(3) .9042(3) .36621(17) .0284(13) Uani ? ? 1.00000 ? ?
O17 .4011(3) .9285(2) .31892(15) .0389(11) Uani ? ? 1.00000 ? ?
C17a .4463(3) .9924(3) .41186(17) .0285(14) Uani ? ? 1.00000 ? ?
C18 .4252(3) 1.1113(3) .39901(18) .0335(15) Uani ? ? 1.00000 ? ?
C19 .4363(3) 1.1954(3) .44107(19) .0375(16) Uani ? ? 1.00000 ? ?
C110 .4691(3) 1.1634(3) .49534(19) .0349(17) Uani ? ? 1.00000 ? ?
C111 .4911(3) 1.0443(3) .50882(17) .0307(14) Uani ? ? 1.00000 ? ?
O111 .5240(3) 1.0194(2) .56257(15) .0361(11) Uani ? ? 1.00000 ? ?
C111a .4785(3) .9566(3) .46717(17) .0253(13) Uani ? ? 1.00000 ? ?
C112 .5004(3) .8302(3) .48126(17) .0256(13) Uani ? ? 1.00000 ? ?
O112 .5396(3) .8009(2) .52802(15) .0358(11) Uani ? ? 1.00000 ? ?
C112a .4675(3) .7392(3) .43656(16) .0251(13) Uani ? ? 1.00000 ? ?
C112b .5122(3) .6140(2) .44591(16) .0251(13) Uani ? ? 1.00000 ? ?
C21 .6348(2) .3800(3) .70856(13) .0244(13) Uani ? ? 1.00000 ? ?
O21 .7300(2) .39235(18) .69395(14) .0282(10) Uani ? ? 1.00000 ? ?
C213 .8075(3) .3397(3) .72689(17) .0299(14) Uani ? ? 1.00000 ? ?
O213 .8001(2) .2835(2) .76751(15) .0375(11) Uani ? ? 1.00000 ? ?
C214 .9006(3) .3603(4) .7048(2) .045(2) Uani ? ? 1.00000 ? ?
C22 .5671(3) .3209(3) .67421(17) .0269(13) Uani ? ? 1.00000 ? ?
C23 .4607(3) .3111(3) .68128(17) .0300(14) Uani ? ? 1.00000 ? ?
C231 .3988(3) .4000(4) .6425(2) .0426(18) Uani ? ? 1.00000 ? ?
C232 .4244(4) .1838(4) .6682(2) .046(2) Uani ? ? 1.00000 ? ?
C24 .4529(3) .3380(3) .74182(17) .0294(14) Uani ? ? 1.00000 ? ?
C24a .5123(3) .4429(3) .76629(16) .0256(13) Uani ? ? 1.00000 ? ?
C25 .4757(3) .5276(3) .79443(17) .0290(14) Uani ? ? 1.00000 ? ?
C26 .5339(3) .6291(3) .82363(17) .0285(14) Uani ? ? 1.00000 ? ?
C26a .6460(3) .6145(3) .82491(16) .0258(13) Uani ? ? 1.00000 ? ?
C27 .6947(3) .7335(3) .83866(17) .0273(13) Uani ? ? 1.00000 ? ?
O27 .7332(3) .7598(2) .88535(15) .0369(11) Uani ? ? 1.00000 ? ?
C27a .6875(3) .8205(3) .79193(17) .0260(13) Uani ? ? 1.00000 ? ?
C28 .7061(3) .9399(3) .80378(18) .0316(15) Uani ? ? 1.00000 ? ?
C29 .6941(3) 1.0224(3) .76085(19) .0354(16) Uani ? ? 1.00000 ? ?
C210 .6643(3) .9872(3) .70720(19) .0337(16) Uani ? ? 1.00000 ? ?
C211 .6452(3) .8671(3) .69455(17) .0281(13) Uani ? ? 1.00000 ? ?
O211 .6156(3) .8380(2) .64116(14) .0359(11) Uani ? ? 1.00000 ? ?
C211a .6565(3) .7816(3) .73703(17) .0246(12) Uani ? ? 1.00000 ? ?
C212 .6366(3) .6542(3) .72375(16) .0241(12) Uani ? ? 1.00000 ? ?
O212 .6004(3) .6234(2) .67673(14) .0325(11) Uani ? ? 1.00000 ? ?
C212a .6668(3) .5656(2) .76968(16) .0226(12) Uani ? ? 1.00000 ? ?
C212b .6205(3) .4410(2) .76084(16) .0241(13) Uani ? ? 1.00000 ? ?
H12 .555(2) .475(3) .5691(15) .037(9) Uiso ? ? 1.00000 ? ?
H131A .805(3) .580(3) .5575(15) .049(10) Uiso ? ? 1.00000 ? ?
H131B .728(3) .574(3) .6021(16) .049(11) Uiso ? ? 1.00000 ? ?
H131C .720(3) .666(4) .5476(17) .056(12) Uiso ? ? 1.00000 ? ?
H132A .780(3) .363(3) .5369(14) .040(9) Uiso ? ? 1.00000 ? ?
H132B .669(3) .301(4) .520(2) .072(14) Uiso ? ? 1.00000 ? ?
H132C .717(3) .357(4) .5881(18) .059(12) Uiso ? ? 1.00000 ? ?
H14A .643(3) .432(4) .4466(17) .051(10) Uiso ? ? 1.00000 ? ?
H14B .750(3) .520(3) .4590(13) .031(8) Uiso ? ? 1.00000 ? ?
H15 .726(3) .694(3) .4062(14) .041(9) Uiso ? ? 1.00000 ? ?
H16aA .612(2) .805(3) .3414(14) .033(9) Uiso ? ? 1.00000 ? ?
H16B .625(3) .875(3) .3996(15) .041(10) Uiso ? ? 1.00000 ? ?
H16aA .460(2) .730(3) .3534(13) .022(7) Uiso ? ? 1.00000 ? ?
H18 .401(2) 1.138(3) .3584(13) .025(8) Uiso ? ? 1.00000 ? ?
H19 .418(3) 1.282(3) .4304(15) .042(9) Uiso ? ? 1.00000 ? ?
H110 .474(3) 1.217(4) .5235(17) .055(12) Uiso ? ? 1.00000 ? ?
H111 .540(4) .943(5) .564(2) .086(17) Uiso ? ? 1.00000 ? ?
H112A .401(2) .738(3) .4378(12) .020(7) Uiso ? ? 1.00000 ? ?
H112B .477(2) .563(3) .4158(13) .024(8) Uiso ? ? 1.00000 ? ?
H114A .246(3) .576(4) .5436(19) .057(12) Uiso ? ? 1.00000 ? ?
H114B .203(4) .470(5) .510(2) .079(16) Uiso ? ? 1.00000 ? ?
H114C .190(5) .596(6) .480(3) .15(3) Uiso ? ? 1.00000 ? ?
H22 .588(2) .290(3) .6416(12) .017(7) Uiso ? ? 1.00000 ? ?
H231A .332(3) .387(4) .6473(18) .067(13) Uiso ? ? 1.00000 ? ?
H231B .403(3) .387(4) .6013(18) .053(11) Uiso ? ? 1.00000 ? ?
H231C .421(3) .491(4) .6515(16) .042(10) Uiso ? ? 1.00000 ? ?
H232A .354(3) .172(3) .6767(16) .058(12) Uiso ? ? 1.00000 ? ?
H232B .466(4) .125(5) .694(2) .096(19) Uiso ? ? 1.00000 ? ?
H232C .427(3) .163(3) .6301(18) .056(11) Uiso ? ? 1.00000 ? ?
H24A .475(3) .262(3) .7641(16) .047(10) Uiso ? ? 1.00000 ? ?
H24B .386(3) .344(3) .7475(13) .031(8) Uiso ? ? 1.00000 ? ?
H25 .410(2) .526(3) .7962(12) .024(7) Uiso ? ? 1.00000 ? ?
H26aA .525(3) .636(3) .8622(15) .035(9) Uiso ? ? 1.00000 ? ?
H26B .512(2) .706(3) .8060(13) .030(8) Uiso ? ? 1.00000 ? ?
H26aA .671(2) .555(3) .8541(14) .028(8) Uiso ? ? 1.00000 ? ?
H28 .731(2) .970(3) .8403(13) .023(7) Uiso ? ? 1.00000 ? ?
H29 .708(3) 1.101(3) .7677(14) .034(9) Uiso ? ? 1.00000 ? ?
H210 .653(2) 1.042(3) .6772(14) .032(9) Uiso ? ? 1.00000 ? ?
H211 .602(3) .758(4) .6397(14) .041(10) Uiso ? ? 1.00000 ? ?
H212A .740(2) .556(3) .7730(13) .030(8) Uiso ? ? 1.00000 ? ?
H212B .653(2) .392(3) .7933(13) .026(8) Uiso ? ? 1.00000 ? ?
H214A .951(3) .398(4) .7363(18) .061(12) Uiso ? ? 1.00000 ? ?
H214B .892(3) .397(4) .672(2) .068(15) Uiso ? ? 1.00000 ? ?
H214C .923(4) .283(6) .697(2) .11(2) Uiso ? ? 1.00000 ? ?

loop_
_atom_site_aniso_label
_atom_site_aniso_U_11
_atom_site_aniso_U_22
_atom_site_aniso_U_33
_atom_site_aniso_U_12
_atom_site_aniso_U_13
_atom_site_aniso_U_23
C11 .0214(13) .0299(15) .0269(15) -.0011(11) .0065(11) -.0005(12)
O11 .0243(9) .0349(11) .0335(11) -.0019(8) .0079(8) .0023(9)
C113 .0255(14) .0257(15) .057(2) .0003(12) .0075(14) .0033(14)
O113 .0338(12) .0396(13) .0713(18) -.0028(10) .0056(11) -.0172(13)
C114 .0258(17) .049(2) .085(3) -.0029(16) .0183(19) -.002(2)
C12 .0312(15) .0339(16) .0216(14) -.0014(12) .0061(11) .0011(12)
C13 .0275(13) .0401(16) .0216(13) .0050(13) .0038(10) .0022(12)
C131 .0258(15) .065(2) .0284(17) -.0019(15) .0025(12) -.0074(16)
C132 .0381(18) .052(2) .0345(18) .0145(16) .0099(14) .0116(16)
C14 .0286(14) .0396(18) .0219(14) .0072(13) .0047(11) -.0004(12)
C14a .0275(13) .0355(15) .0169(13) .0044(12) .0033(10) -.0033(11)
C15 .0259(14) .0444(18) .0247(14) .0054(13) .0061(11) .0006(13)
C16 .0312(14) .0367(17) .0265(15) .0015(13) .0113(12) .0035(13)
C16a .0293(14) .0338(15) .0168(13) -.0001(12) .0007(11) -.0010(12)
C17 .0219(13) .0376(16) .0255(14) .0009(12) .0033(11) .0053(12)
O17 .0377(12) .0489(14) .0265(11) .0056(10) -.0047(9) .0074(10)
C17a .0218(13) .0360(16) .0280(15) .0028(11) .0049(11) .0034(13)
C18 .0295(15) .0373(17) .0353(18) .0041(13) .0099(13) .0069(14)
C19 .0339(16) .0347(17) .047(2) .0072(13) .0152(14) .0080(15)
C110 .0390(18) .0304(17) .0384(19) .0024(14) .0154(14) -.0035(14)
C111 .0290(14) .0385(16) .0262(15) .0020(12) .0090(12) .0003(13)
O111 .0466(13) .0356(13) .0256(11) .0037(10) .0046(9) -.0053(9)
C111a .0216(12) .0277(14) .0274(14) .0026(11) .0065(11) .0012(11)
C112 .0223(13) .0315(15) .0239(14) .0027(11) .0070(11) .0004(12)
O112 .0469(13) .0349(12) .0229(10) .0030(10) -.0020(9) -.0001(9)
C112a .0222(12) .0320(15) .0205(13) .0011(11) .0024(10) .0000(11)
C112b .0271(14) .0294(15) .0181(14) .0005(11) .0021(11) -.0020(11)
C21 .0233(14) .0264(15) .0234(14) .0013(11) .0044(11) .0019(11)
O21 .0239(9) .0342(11) .0269(10) .0006(8) .0055(8) .0003(8)
C213 .0276(14) .0251(14) .0354(16) -.0018(11) .0007(12) -.0057(12)
O213 .0346(11) .0341(11) .0414(13) .0016(9) -.0006(9) .0075(10)
C214 .0296(17) .049(2) .058(2) .0037(16) .0089(17) .007(2)
C22 .0274(13) .0317(15) .0221(14) -.0004(12) .0061(11) .0000(11)
C23 .0264(13) .0422(17) .0214(13) -.0074(13) .0036(11) -.0054(12)
C231 .0278(16) .068(3) .0312(18) .0021(16) .0030(13) .0070(17)
C232 .044(2) .059(2) .037(2) -.0233(18) .0110(16) -.0179(18)
C24 .0298(15) .0377(17) .0217(14) -.0104(13) .0072(11) -.0044(12)
C24a .0249(13) .0339(15) .0185(13) -.0042(11) .0048(10) .0019(11)
C25 .0255(14) .0386(16) .0238(14) -.0038(12) .0067(11) -.0022(12)
C26 .0279(14) .0346(16) .0246(14) -.0018(12) .0090(12) -.0060(12)
C26a .0286(13) .0290(14) .0196(13) -.0020(11) .0038(11) -.0011(11)
C27 .0215(12) .0336(15) .0265(14) .0013(11) .0033(11) -.0042(12)
O27 .0392(12) .0429(13) .0259(11) -.0037(10) -.0026(9) -.0085(9)
C27a .0217(13) .0285(14) .0282(15) -.0030(11) .0056(11) -.0042(12)
C28 .0304(15) .0353(17) .0301(17) -.0053(13) .0080(12) -.0082(13)
C29 .0389(17) .0254(15) .045(2) -.0076(13) .0150(14) -.0053(13)
C210 .0336(16) .0308(16) .0387(18) -.0007(13) .0122(14) .0054(14)
C211 .0262(13) .0302(15) .0290(15) -.0003(11) .0078(12) .0010(12)
O211 .0477(13) .0326(12) .0266(12) -.0018(10) .0042(10) .0021(9)
C211a .0217(12) .0301(14) .0219(14) -.0012(11) .0036(10) -.0005(11)
C212 .0205(12) .0306(15) .0217(13) .0001(11) .0048(10) -.0003(11)
O212 .0419(12) .0324(12) .0213(10) -.0042(9) .0001(9) -.0002(8)
C212a .0212(12) .0273(14) .0191(13) -.0009(10) .0026(10) -.0018(11)
C212b .0249(13) .0262(14) .0207(14) .0010(11) .0020(11) -.0007(11)

loop_
_atom_type_symbol
_atom_type_scat_dispersion_real
_atom_type_scat_dispersion_imag
_atom_type_scat_source
C .002014 .002014 'Int Tables Vol IV Tables 2.2B and 2.3.1'
H 0 0 'Int Tables Vol IV Tables 2.2B and 2.3.1'
O .007996 .005981 'Int Tables Vol IV Tables 2.2B and 2.3.1'

loop_
_geom_angle_atom_site_label_1
_geom_angle_atom_site_label_2
_geom_angle_atom_site_label_3
_geom_angle
O11 C11 C12 118.3(2)
O11 C11 C112b 114.8(2)
C12 C11 C112b 126.7(2)
C11 O11 C113 118.0(3)
O11 C113 O113 123.8(4)
O11 C113 C114 111.1(4)
O113 C113 C114 125.1(4)
C113 C114 H114A 113(2)
C113 C114 H114B 112(3)
C113 C114 H114C 111(4)
H114A C114 H114B 103(4)
H114A C114 H114C 106(5)
H114B C114 H114C 111(5)
C11 C12 C13 123.2(3)
C11 C12 H12 121(2)
C13 C12 H12 116(2)
C12 C13 C131 108.6(3)
C12 C13 C132 109.7(3)
C12 C13 C14 109.1(3)
C131 C13 C132 110.0(3)
C131 C13 C14 111.2(3)
C132 C13 C14 108.3(3)
C13 C131 H131A 111(2)
C13 C131 H131B 108(2)
C13 C131 H131C 113(2)
H131A C131 H131B 109(3)
H131A C131 H131C 102(3)
H131B C131 H131C 113(3)
C13 C132 H132A 106(2)
C13 C132 H132B 109(2)
C13 C132 H132C 110(2)
H132A C132 H132B 109(3)
H132A C132 H132C 108(3)
H132B C132 H132C 114(3)
C13 C14 C14a 112.9(3)
C13 C14 H14A 104(2)
C13 C14 H14B 109.9(18)
C14a C14 H14A 107(2)
C14a C14 H14B 106.9(18)
H14A C14 H14B 117(3)
C14 C14a C15 123.3(4)
C14 C14a C112b 115.4(3)
C15 C14a C112b 121.3(3)
C14a C15 C16 124.9(4)
C14a C15 H15 121(2)
C16 C15 H15 114(2)
C15 C16 C16a 112.6(3)
C15 C16 H16aA 110.6(18)
C15 C16 H16B 109(2)
C16a C16 H16aA 108.8(18)
C16a C16 H16B 111(2)
H16aA C16 H16B 104(3)
C16 C16a C17 109.1(3)
C16 C16a C112a 110.2(3)
C16 C16a H16aA 111(2)
C17 C16a C112a 111.7(3)
C17 C16a H16aA 107.9(18)
C112a C16a H16aA 107(2)
C16a C17 O17 121.5(3)
C16a C17 C17a 116.3(3)
O17 C17 C17a 122.1(3)
C17 C17a C18 118.9(4)
C17 C17a C111a 120.4(3)
C18 C17a C111a 120.7(3)
C17a C18 C19 119.4(4)
C17a C18 H18 120.9(17)
C19 C18 H18 119.7(17)
C18 C19 C110 121.2(3)
C18 C19 H19 117(2)
C110 C19 H19 121(2)
C19 C110 C111 120.0(4)
C19 C110 H110 122(3)
C111 C110 H110 118(3)
C110 C111 O111 116.9(3)
C110 C111 C111a 120.0(4)
O111 C111 C111a 123.1(3)
C111 O111 H111 107(3)
C17a C111a C111 118.7(3)
C17a C111a C112 121.0(3)
C111 C111a C112 120.3(3)
C111a C112 O112 121.0(3)
C111a C112 C112a 117.0(3)
O112 C112 C112a 121.9(3)
C16a C112a C112 110.1(3)
C16a C112a C112b 108.4(3)
C16a C112a H112A 111.3(18)
C112 C112a C112b 116.5(3)
C112 C112a H112A 99.1(18)
C112b C112a H112A 111.2(18)
C11 C112b C14a 110.4(3)
C11 C112b C112a 114.6(3)
C11 C112b H112B 107.4(19)
C14a C112b C112a 111.7(3)
C14a C112b H112B 106(2)
C112a C112b H112B 106.2(17)
O21 C21 C22 117.8(3)
O21 C21 C212b 115.7(3)
C22 C21 C212b 126.5(3)
C21 O21 C213 118.1(3)
O21 C213 O213 123.7(4)
O21 C213 C214 110.6(4)
O213 C213 C214 125.7(4)
C213 C214 H214A 107(3)
C213 C214 H214B 114(3)
C213 C214 H214C 105(4)
H214A C214 H214B 117(4)
H214A C214 H214C 109(4)
H214B C214 H214C 103(5)
C21 C22 C23 123.7(4)
C21 C22 H22 115.6(16)
C23 C22 H22 120.4(16)
C22 C23 C231 109.2(3)
C22 C23 C232 109.4(3)
C22 C23 C24 109.0(3)
C231 C23 C232 110.5(3)
C231 C23 C24 110.5(3)
C232 C23 C24 108.2(3)
C23 C231 H231A 105(3)
C23 C231 H231B 114(2)
C23 C231 H231C 112.5(19)
H231A C231 H231B 108(3)
H231A C231 H231C 111(3)
H231B C231 H231C 106(3)
C23 C232 H232A 111(2)
C23 C232 H232B 110(3)
C23 C232 H232C 111(2)
H232A C232 H232B 104(4)
H232A C232 H232C 111(3)
H232B C232 H232C 110(4)
C23 C24 C24a 114.8(3)
C23 C24 H24A 107(2)
C23 C24 H24B 113(2)
C24a C24 H24A 110(2)
C24a C24 H24B 111(2)
H24A C24 H24B 101(3)
C24 C24a C25 122.9(4)
C24 C24a C212b 115.4(3)
C25 C24a C212b 121.5(3)
C24a C25 C26 125.0(4)
C24a C25 H25 118.5(19)
C26 C25 H25 116.5(19)
C25 C26 C26a 112.2(3)
C25 C26 H26aA 112(2)
C25 C26 H26B 110.8(18)
C26a C26 H26aA 106(2)
C26a C26 H26B 109(2)
H26aA C26 H26B 106(3)
C26 C26a C27 108.3(3)
C26 C26a C212a 110.8(3)
C26 C26a H26aA 108(2)
C27 C26a C212a 111.9(3)
C27 C26a H26aA 110.1(18)
C212a C26a H26aA 108(2)
C26a C27 O27 122.2(3)
C26a C27 C27a 115.9(3)
O27 C27 C27a 121.8(3)
C27 C27a C28 118.9(3)
C27 C27a C211a 120.0(3)
C28 C27a C211a 121.0(3)
C27a C28 C29 119.3(4)
C27a C28 H28 123.8(18)
C29 C28 H28 116.8(18)
C28 C29 C210 121.0(3)
C28 C29 H29 121(2)
C210 C29 H29 118(2)
C29 C210 C211 120.4(4)
C29 C210 H210 123(2)
C211 C210 H210 117(2)
C210 C211 O211 117.7(3)
C210 C211 C211a 120.0(4)
O211 C211 C211a 122.3(3)
C211 O211 H211 108(2)
C27a C211a C211 118.3(3)
C27a C211a C212 121.6(3)
C211 C211a C212 120.1(3)
C211a C212 O212 120.6(3)
C211a C212 C212a 117.0(3)
O212 C212 C212a 122.3(3)
C26a C212a C212 110.9(3)
C26a C212a C212b 108.4(3)
C26a C212a H212A 107.7(18)
C212 C212a C212b 116.0(3)
C212 C212a H212A 106.3(19)
C212b C212a H212A 107.2(19)
C21 C212b C24a 110.9(3)
C21 C212b C212a 115.1(3)
C21 C212b H212B 109(2)
C24a C212b C212a 111.4(3)
C24a C212b H212B 105(2)
C212a C212b H212B 105.2(18)

loop_
_geom_bond_atom_site_label_1
_geom_bond_atom_site_label_2
_geom_bond_site_symmetry_1
_geom_bond_site_symmetry_2
_geom_bond_distance
_geom_bond_publ_flag
C11 O11 . . 1.422(3) ?
C11 C12 . . 1.317(4) ?
C11 C112b . . 1.510(4) ?
O11 C113 . . 1.354(5) ?
C113 O113 . . 1.207(6) ?
C113 C114 . . 1.494(7) ?
C114 H114A . . 1.01(5) ?
C114 H114B . . .91(6) ?
C114 H114C . . 1.02(7) ?
C12 C13 . . 1.508(6) ?
C12 H12 . . .94(4) ?
C13 C131 . . 1.525(5) ?
C13 C132 . . 1.536(5) ?
C13 C14 . . 1.544(6) ?
C131 H131A . . .97(4) ?
C131 H131B . . 1.05(4) ?
C131 H131C . . .97(4) ?
C132 H132A . . .97(4) ?
C132 H132B . . 1.08(5) ?
C132 H132C . . 1.07(4) ?
C14 C14a . . 1.509(5) ?
C14 H14A . . 1.02(4) ?
C14 H14B . . 1.03(4) ?
C14a C15 . . 1.330(5) ?
C14a C112b . . 1.515(6) ?
C15 C16 . . 1.496(5) ?
C15 H15 . . .98(4) ?
C16 C16a . . 1.541(6) ?
C16 H16aA . . 1.03(4) ?
C16 H16B . . 1.02(4) ?
C16a C17 . . 1.504(5) ?
C16a C112a . . 1.540(6) ?
C16a H16aA . . .95(3) ?
C17 O17 . . 1.223(5) ?
C17 C17a . . 1.488(5) ?
C17a C18 . . 1.392(5) ?
C17a C111a . . 1.415(6) ?
C18 C19 . . 1.390(6) ?
C18 H18 . . 1.04(3) ?
C19 C110 . . 1.382(6) ?
C19 H19 . . 1.02(4) ?
C110 C111 . . 1.399(5) ?
C110 H110 . . .91(4) ?
C111 O111 . . 1.352(5) ?
C111 C111a . . 1.410(5) ?
O111 H111 . . .88(6) ?
C111a C112 . . 1.480(4) ?
C112 O112 . . 1.229(5) ?
C112 C112a . . 1.513(5) ?
C112a C112b . . 1.537(4) ?
C112a H112A . . .93(3) ?
C112b H112B . . 1.00(3) ?
C21 O21 . . 1.424(5) ?
C21 C22 . . 1.325(4) ?
C21 C212b . . 1.499(5) ?
O21 C213 . . 1.361(5) ?
C213 O213 . . 1.200(5) ?
C213 C214 . . 1.493(6) ?
C214 H214A . . 1.04(4) ?
C214 H214B . . .90(5) ?
C214 H214C . . .95(7) ?
C22 C23 . . 1.509(6) ?
C22 H22 . . .96(3) ?
C23 C231 . . 1.535(5) ?
C23 C232 . . 1.531(5) ?
C23 C24 . . 1.541(6) ?
C231 H231A . . .96(5) ?
C231 H231B . . 1.03(4) ?
C231 H231C . . 1.08(4) ?
C232 H232A . . 1.04(5) ?
C232 H232B . . 1.03(5) ?
C232 H232C . . .97(4) ?
C24 C24a . . 1.501(5) ?
C24 H24A . . 1.04(4) ?
C24 H24B . . .95(4) ?
C24a C25 . . 1.325(5) ?
C24a C212b . . 1.519(6) ?
C25 C26 . . 1.505(5) ?
C25 H25 . . .92(3) ?
C26 C26a . . 1.549(6) ?
C26 H26aA . . .98(4) ?
C26 H26B . . .99(3) ?
C26a C27 . . 1.508(4) ?
C26a C212a . . 1.536(6) ?
C26a H26aA . . 1.00(3) ?
C27 O27 . . 1.217(5) ?
C27 C27a . . 1.499(5) ?
C27a C28 . . 1.387(4) ?
C27a C211a . . 1.415(5) ?
C28 C29 . . 1.393(6) ?
C28 H28 . . .97(3) ?
C29 C210 . . 1.372(6) ?
C29 H29 . . .92(4) ?
C210 C211 . . 1.399(4) ?
C210 H210 . . .95(3) ?
C211 O211 . . 1.347(5) ?
C211 C211a . . 1.409(5) ?
O211 H211 . . .92(4) ?
C211a C212 . . 1.482(4) ?
C212 O212 . . 1.229(5) ?
C212 C212a . . 1.510(5) ?
C212a C212b . . 1.538(4) ?
C212a H212A . . 1.00(3) ?
C212b H212B . . 1.01(3) ?

loop_
_geom_hbond_atom_site_label_D
_geom_hbond_atom_site_label_H
_geom_hbond_atom_site_label_A
_geom_hbond_site_symmetry_D
_geom_hbond_site_symmetry_H
_geom_hbond_site_symmetry_A
_geom_hbond_distance_DH
_geom_hbond_distance_HA
_geom_hbond_distance_DA
_geom_hbond_angle_DHA
_geom_hbond_publ_flag
O111 H111 O112 1_555 1_555 1_555 0.88(6) 1.83(5) 2.618(4) 148(4) yes
O211 H211 O212 1_555 1_555 1_555 0.92(4) 1.77(4) 2.586(4) 147(3) yes
